data_4309110
loop_
_publ_author_name
'Louise Natrajan'
'Jacques P\'ecaut'
'Marinella Mazzanti'
'Colette LeBrun'

_publ_section_title
;
Controlled Hydrolysis of Lanthanide Complexes of the N-Donor Tripod
Tris(2-pyridylmethyl)amine versus Bisligand Complex Formation
;
_journal_name_full 'Inorganic Chemistry'
_journal_page_first 4756
_journal_page_last 4765
_journal_paper_doi 10.1021/ic0502224
_journal_volume 44
_journal_year 2005
_chemical_formula_sum 'C40 H38 Eu2 F12 N8 O14 S4'
_chemical_formula_weight 1514.94
_chemical_name_systematic
; 
 ? 
;
_space_group_IT_number 2
_symmetry_cell_setting triclinic
_symmetry_space_group_name_Hall '-P 1'
_symmetry_space_group_name_H-M 'P -1'
_atom_sites_solution_hydrogens geom
_atom_sites_solution_primary direct
_atom_sites_solution_secondary difmap
_audit_creation_method SHELXL-97
_cell_angle_alpha 101.038(3)
_cell_angle_beta 101.996(3)
_cell_angle_gamma 106.494(3)
_cell_formula_units_Z 1
_cell_length_a 10.168(2)
_cell_length_b 10.759(2)
_cell_length_c 13.117(3)
_cell_measurement_temperature 223(2)
_cell_volume 1297.0(5)
_computing_cell_refinement 'Bruker SMART'
_computing_data_collection 'Bruker SMART'
_computing_data_reduction 'Bruker SAINT'
_computing_molecular_graphics 'Bruker SHELXTL'
_computing_publication_material 'Bruker SHELXTL'
_computing_structure_refinement 'SHELXL-97 (Sheldrick, 1997)'
_computing_structure_solution 'SHELXS-97 (Sheldrick, 1990)'
_diffrn_ambient_temperature 223(2)
_diffrn_measured_fraction_theta_full 0.992
_diffrn_measured_fraction_theta_max 0.992
_diffrn_measurement_device_type 'CCD area detector'
_diffrn_measurement_method 'phi and omega scans'
_diffrn_radiation_monochromator graphite
_diffrn_radiation_source 'fine-focus sealed tube'
_diffrn_radiation_type MoK\a
_diffrn_radiation_wavelength 0.71073
_diffrn_reflns_av_R_equivalents 0.0125
_diffrn_reflns_av_sigmaI/netI 0.0200
_diffrn_reflns_limit_h_max 11
_diffrn_reflns_limit_h_min -11
_diffrn_reflns_limit_k_max 10
_diffrn_reflns_limit_k_min -11
_diffrn_reflns_limit_l_max 14
_diffrn_reflns_limit_l_min -14
_diffrn_reflns_number 5777
_diffrn_reflns_theta_full 23.27
_diffrn_reflns_theta_max 23.27
_diffrn_reflns_theta_min 2.05
_exptl_absorpt_coefficient_mu 2.671
_exptl_absorpt_correction_type none
_exptl_crystal_density_diffrn 1.940
_exptl_crystal_density_meas 0
_exptl_crystal_density_method 'not measured'
_exptl_crystal_F_000 744
_exptl_crystal_size_max 0.40
_exptl_crystal_size_mid 0.40
_exptl_crystal_size_min 0.10
_refine_diff_density_max 0.973
_refine_diff_density_min -0.931
_refine_diff_density_rms 0.080
_refine_ls_extinction_method none
_refine_ls_goodness_of_fit_ref 1.064
_refine_ls_hydrogen_treatment mixed
_refine_ls_matrix_type full
_refine_ls_number_parameters 437
_refine_ls_number_reflns 3709
_refine_ls_number_restraints 0
_refine_ls_restrained_S_all 1.064
_refine_ls_R_factor_all 0.0209
_refine_ls_R_factor_gt 0.0204
_refine_ls_shift/su_max 0.001
_refine_ls_shift/su_mean 0.000
_refine_ls_structure_factor_coef Fsqd
_refine_ls_weighting_details 'calc w=1/[\s^2^(Fo^2^)+(0.0380P)^2^+0.9934P] where P=(Fo^2^+2Fc^2^)/3'
_refine_ls_weighting_scheme calc
_refine_ls_wR_factor_gt 0.0551
_refine_ls_wR_factor_ref 0.0554
_reflns_number_gt 3624
_reflns_number_total 3709
_reflns_threshold_expression >2sigma(I)
_cod_data_source_file ic0502224si20050211_013138_8.cif
_cod_data_source_block struc_[Eu(tpa)(?-OH)(OTf)2]2,8
_cod_depositor_comments
;
The following automatic conversions were performed:
'_symmetry_cell_setting' value 'Triclinic' changed to 'triclinic'
according to '/home/saulius/struct/CIF-dictionaries/cif_core.dic'
dictionary named 'cif_core.dic' version 2.4.1 from 2010-06-29.

Automatic conversion script
Id: cif_fix_enum 1527 2010-12-29 10:47:43Z saulius 
;
_cod_original_cell_volume 1296.9(4)
_cod_database_code 4309110

loop_
_symmetry_equiv_pos_as_xyz
'x, y, z'
'-x, -y, -z'

loop_
_atom_site_label
_atom_site_type_symbol
_atom_site_fract_x
_atom_site_fract_y
_atom_site_fract_z
_atom_site_U_iso_or_equiv
_atom_site_adp_type
_atom_site_occupancy
_atom_site_symmetry_multiplicity
_atom_site_calc_flag
_atom_site_refinement_flags
_atom_site_disorder_assembly
_atom_site_disorder_group
Eu Eu 0.986193(13) 0.461719(13) 0.353145(10) 0.01684(8) Uani 1 1 d . . .
O1 O 1.1083(2) 0.4586(2) 0.51414(17) 0.0230(5) Uani 1 1 d . . .
H1O H 1.168(5) 0.435(4) 0.532(3) 0.038(13) Uiso 1 1 d . . .
N1 N 0.9778(3) 0.4088(3) 0.1512(2) 0.0221(6) Uani 1 1 d . . .
N2 N 1.1343(3) 0.7144(3) 0.3944(2) 0.0249(6) Uani 1 1 d . . .
N3 N 1.0607(3) 0.2403(3) 0.2910(2) 0.0242(6) Uani 1 1 d . . .
N4 N 1.2401(3) 0.5126(3) 0.3180(2) 0.0203(5) Uani 1 1 d . . .
C1 C 1.2348(3) 0.5216(4) 0.2056(3) 0.0251(7) Uani 1 1 d . . .
H1A H 1.239(4) 0.614(4) 0.207(3) 0.023(8) Uiso 1 1 d . . .
H1B H 1.312(4) 0.506(3) 0.188(3) 0.028(9) Uiso 1 1 d . . .
C2 C 1.0991(3) 0.4299(3) 0.1219(2) 0.0219(7) Uani 1 1 d . . .
C3 C 1.0988(4) 0.3785(4) 0.0166(3) 0.0291(8) Uani 1 1 d . . .
H3 H 1.180(4) 0.389(4) -0.001(3) 0.034(10) Uiso 1 1 d . . .
C4 C 0.9731(4) 0.3043(4) -0.0601(3) 0.0328(8) Uani 1 1 d . . .
H4 H 0.977(5) 0.271(4) -0.131(4) 0.051(12) Uiso 1 1 d . . .
C5 C 0.8476(4) 0.2822(3) -0.0301(3) 0.0312(8) Uani 1 1 d . . .
H5 H 0.762(4) 0.233(4) -0.079(3) 0.037(10) Uiso 1 1 d . . .
C6 C 0.8541(4) 0.3360(3) 0.0754(3) 0.0276(7) Uani 1 1 d . . .
H6 H 0.773(4) 0.325(4) 0.094(3) 0.034(10) Uiso 1 1 d . . .
C7 C 1.3380(3) 0.6422(3) 0.3939(3) 0.0254(7) Uani 1 1 d . . .
H7A H 1.353(3) 0.632(3) 0.463(3) 0.021(8) Uiso 1 1 d . . .
H7B H 1.434(4) 0.671(4) 0.378(3) 0.035(10) Uiso 1 1 d . . .
C8 C 1.2725(3) 0.7499(3) 0.3924(2) 0.0244(7) Uani 1 1 d . . .
C9 C 1.3491(4) 0.8798(4) 0.3932(3) 0.0329(8) Uani 1 1 d . . .
H9 H 1.443(5) 0.898(4) 0.390(3) 0.055(13) Uiso 1 1 d . . .
C10 C 1.2860(4) 0.9771(4) 0.4014(3) 0.0394(9) Uani 1 1 d . . .
H10 H 1.332(5) 1.066(4) 0.403(3) 0.047(11) Uiso 1 1 d . . .
C11 C 1.1474(4) 0.9435(4) 0.4089(3) 0.0364(8) Uani 1 1 d . . .
H11 H 1.105(4) 1.011(4) 0.417(3) 0.046(11) Uiso 1 1 d . . .
C12 C 1.0760(4) 0.8118(4) 0.4047(3) 0.0316(8) Uani 1 1 d . . .
H12 H 0.981(4) 0.787(4) 0.405(3) 0.032(10) Uiso 1 1 d . . .
C13 C 1.2965(3) 0.4035(3) 0.3389(3) 0.0254(7) Uani 1 1 d . . .
H13A H 1.309(4) 0.404(3) 0.415(3) 0.023(8) Uiso 1 1 d . . .
H13B H 1.382(4) 0.420(3) 0.322(3) 0.024(8) Uiso 1 1 d . . .
C14 C 1.1916(3) 0.2694(3) 0.2742(2) 0.0233(7) Uani 1 1 d . . .
C15 C 1.2254(4) 0.1825(4) 0.1999(3) 0.0305(8) Uani 1 1 d . . .
H15 H 1.317(4) 0.210(4) 0.191(3) 0.033(10) Uiso 1 1 d . . .
C16 C 1.1242(4) 0.0602(4) 0.1420(3) 0.0348(8) Uani 1 1 d . . .
H16 H 1.142(5) 0.002(4) 0.094(4) 0.045(12) Uiso 1 1 d . . .
C17 C 0.9927(4) 0.0261(4) 0.1624(3) 0.0351(8) Uani 1 1 d . . .
H17 H 0.926(4) -0.057(4) 0.123(3) 0.041(11) Uiso 1 1 d . . .
C18 C 0.9655(4) 0.1181(3) 0.2365(3) 0.0295(8) Uani 1 1 d . . .
H18 H 0.879(4) 0.100(4) 0.252(3) 0.034(10) Uiso 1 1 d . . .
S1 S 0.67421(8) 0.56831(8) 0.25875(7) 0.02560(18) Uani 1 1 d . . .
F1S1 F 0.6917(4) 0.7106(3) 0.1178(2) 0.0794(10) Uani 1 1 d . . .
F2S1 F 0.7791(3) 0.8279(3) 0.2816(3) 0.0763(9) Uani 1 1 d . . .
F3S1 F 0.5527(2) 0.7416(2) 0.21278(19) 0.0449(5) Uani 1 1 d . . .
O1S1 O 0.8144(2) 0.5597(2) 0.25649(18) 0.0264(5) Uani 1 1 d . . .
O2S1 O 0.5564(3) 0.4649(3) 0.1801(2) 0.0478(7) Uani 1 1 d . . .
O3S1 O 0.6592(3) 0.6014(3) 0.3660(2) 0.0425(7) Uani 1 1 d . . .
C1S C 0.6744(4) 0.7190(4) 0.2150(3) 0.0366(9) Uani 1 1 d . . .
S2 S 0.64355(8) 0.17790(8) 0.30371(6) 0.02336(18) Uani 1 1 d . . .
F1S2 F 0.5143(2) 0.1663(2) 0.10492(16) 0.0439(5) Uani 1 1 d . . .
F2S2 F 0.6292(2) 0.0279(3) 0.11602(18) 0.0520(6) Uani 1 1 d . . .
F3S2 F 0.4299(2) -0.0093(2) 0.1565(2) 0.0517(6) Uani 1 1 d . . .
O1S2 O 0.7671(2) 0.2778(2) 0.29201(18) 0.0267(5) Uani 1 1 d . . .
O2S2 O 0.5450(2) 0.2337(3) 0.34181(19) 0.0340(6) Uani 1 1 d . . .
O3S2 O 0.6785(3) 0.0776(3) 0.3499(2) 0.0392(6) Uani 1 1 d . . .
C2S C 0.5495(4) 0.0866(4) 0.1628(3) 0.0311(8) Uani 1 1 d . . .

loop_
_atom_site_aniso_label
_atom_site_aniso_U_11
_atom_site_aniso_U_22
_atom_site_aniso_U_33
_atom_site_aniso_U_23
_atom_site_aniso_U_13
_atom_site_aniso_U_12
Eu 0.01199(11) 0.02048(11) 0.01721(11) 0.00504(7) 0.00687(7) 0.00218(7)
O1 0.0188(12) 0.0329(13) 0.0211(11) 0.0085(10) 0.0079(9) 0.0120(11)
N1 0.0186(14) 0.0231(14) 0.0230(14) 0.0074(11) 0.0062(11) 0.0035(11)
N2 0.0185(14) 0.0268(15) 0.0272(14) 0.0067(12) 0.0064(11) 0.0049(12)
N3 0.0194(14) 0.0268(15) 0.0284(14) 0.0104(12) 0.0093(11) 0.0068(12)
N4 0.0129(13) 0.0262(14) 0.0193(13) 0.0044(11) 0.0069(10) 0.0020(11)
C1 0.0180(17) 0.034(2) 0.0247(17) 0.0100(15) 0.0126(14) 0.0053(15)
C2 0.0232(17) 0.0225(16) 0.0228(16) 0.0095(13) 0.0097(13) 0.0074(14)
C3 0.034(2) 0.0343(19) 0.0264(18) 0.0105(15) 0.0155(16) 0.0165(17)
C4 0.046(2) 0.0298(19) 0.0214(18) 0.0045(15) 0.0079(16) 0.0139(17)
C5 0.037(2) 0.0221(17) 0.0238(18) 0.0074(14) -0.0010(16) 0.0002(16)
C6 0.0245(19) 0.0309(18) 0.0272(18) 0.0154(15) 0.0080(15) 0.0032(15)
C7 0.0148(16) 0.0321(19) 0.0243(18) 0.0040(14) 0.0068(13) 0.0014(14)
C8 0.0203(17) 0.0268(17) 0.0178(15) 0.0041(13) 0.0040(13) -0.0022(14)
C9 0.0227(19) 0.034(2) 0.0318(19) 0.0107(16) 0.0082(15) -0.0071(16)
C10 0.043(2) 0.026(2) 0.038(2) 0.0113(16) 0.0046(17) -0.0026(18)
C11 0.035(2) 0.0275(19) 0.041(2) 0.0109(16) 0.0027(17) 0.0074(17)
C12 0.0236(19) 0.032(2) 0.035(2) 0.0068(16) 0.0047(15) 0.0080(16)
C13 0.0158(17) 0.0356(19) 0.0269(18) 0.0087(15) 0.0085(13) 0.0095(15)
C14 0.0218(17) 0.0302(17) 0.0227(16) 0.0129(14) 0.0084(13) 0.0108(14)
C15 0.0272(19) 0.036(2) 0.0352(19) 0.0124(16) 0.0135(16) 0.0164(16)
C16 0.036(2) 0.033(2) 0.039(2) 0.0053(17) 0.0147(17) 0.0168(18)
C17 0.034(2) 0.0243(19) 0.042(2) 0.0056(17) 0.0065(17) 0.0082(17)
C18 0.0216(18) 0.0272(19) 0.040(2) 0.0108(16) 0.0092(15) 0.0069(15)
S1 0.0174(4) 0.0303(4) 0.0331(4) 0.0141(4) 0.0098(3) 0.0082(3)
F1S1 0.114(2) 0.114(2) 0.087(2) 0.0776(19) 0.079(2) 0.084(2)
F2S1 0.0412(15) 0.0376(14) 0.139(3) 0.0285(16) 0.0050(16) 0.0071(12)
F3S1 0.0340(12) 0.0530(14) 0.0695(15) 0.0339(12) 0.0259(11) 0.0275(11)
O1S1 0.0206(12) 0.0324(12) 0.0305(12) 0.0115(10) 0.0117(9) 0.0103(10)
O2S1 0.0244(14) 0.0393(15) 0.0652(18) 0.0083(13) -0.0056(13) 0.0056(12)
O3S1 0.0348(14) 0.0733(19) 0.0397(15) 0.0277(14) 0.0221(12) 0.0321(14)
C1S 0.028(2) 0.042(2) 0.053(2) 0.0246(19) 0.0223(18) 0.0173(18)
S2 0.0166(4) 0.0247(4) 0.0233(4) 0.0035(3) 0.0073(3) -0.0004(3)
F1S2 0.0395(12) 0.0553(14) 0.0282(11) 0.0059(10) 0.0016(9) 0.0121(11)
F2S2 0.0378(13) 0.0634(15) 0.0398(12) -0.0179(11) 0.0067(10) 0.0185(12)
F3S2 0.0280(12) 0.0388(13) 0.0597(15) -0.0058(11) 0.0040(10) -0.0129(10)
O1S2 0.0159(11) 0.0267(12) 0.0312(12) 0.0037(10) 0.0084(9) -0.0008(10)
O2S2 0.0232(12) 0.0431(14) 0.0294(13) 0.0004(11) 0.0108(10) 0.0054(11)
O3S2 0.0392(15) 0.0376(14) 0.0426(15) 0.0192(12) 0.0138(12) 0.0085(12)
C2S 0.0175(17) 0.0305(18) 0.0333(18) -0.0035(15) 0.0047(14) -0.0004(15)

loop_
_atom_type_symbol
_atom_type_description
_atom_type_scat_dispersion_real
_atom_type_scat_dispersion_imag
_atom_type_scat_source
C C 0.0033 0.0016 'International Tables Vol C Tables 4.2.6.8 and 6.1.1.4'
H H 0.0000 0.0000 'International Tables Vol C Tables 4.2.6.8 and 6.1.1.4'
N N 0.0061 0.0033 'International Tables Vol C Tables 4.2.6.8 and 6.1.1.4'
O O 0.0106 0.0060 'International Tables Vol C Tables 4.2.6.8 and 6.1.1.4'
F F 0.0171 0.0103 'International Tables Vol C Tables 4.2.6.8 and 6.1.1.4'
S S 0.1246 0.1234 'International Tables Vol C Tables 4.2.6.8 and 6.1.1.4'
Eu Eu -0.1578 3.6682 'International Tables Vol C Tables 4.2.6.8 and 6.1.1.4'

loop_
_geom_angle_atom_site_label_1
_geom_angle_atom_site_label_2
_geom_angle_atom_site_label_3
_geom_angle
_geom_angle_site_symmetry_1
_geom_angle_site_symmetry_3
_geom_angle_publ_flag
O1 Eu O1 69.64(10) . 2_766 ?
O1 Eu O1S2 109.11(8) . . ?
O1 Eu O1S2 84.89(8) 2_766 . ?
O1 Eu O1S1 144.84(8) . . ?
O1 Eu O1S1 76.85(8) 2_766 . ?
O1S2 Eu O1S1 77.43(8) . . ?
O1 Eu N1 142.33(8) . . ?
O1 Eu N1 148.01(8) 2_766 . ?
O1S2 Eu N1 83.44(8) . . ?
O1S1 Eu N1 71.58(7) . . ?
O1 Eu N2 89.19(8) . . ?
O1 Eu N2 82.57(8) 2_766 . ?
O1S2 Eu N2 152.55(8) . . ?
O1S1 Eu N2 75.98(8) . . ?
N1 Eu N2 94.51(8) . . ?
O1 Eu N4 82.12(8) . . ?
O1 Eu N4 136.86(8) 2_766 . ?
O1S2 Eu N4 136.28(8) . . ?
O1S1 Eu N4 117.75(8) . . ?
N1 Eu N4 66.07(8) . . ?
N2 Eu N4 64.60(8) . . ?
O1 Eu N3 80.72(8) . . ?
O1 Eu N3 136.28(8) 2_766 . ?
O1S2 Eu N3 75.08(8) . . ?
O1S1 Eu N3 133.07(8) . . ?
N1 Eu N3 68.13(8) . . ?
N2 Eu N3 129.50(8) . . ?
N4 Eu N3 65.03(8) . . ?
O1 Eu Eu 35.44(6) . 2_766 ?
O1 Eu Eu 34.21(6) 2_766 2_766 ?
O1S2 Eu Eu 98.12(5) . 2_766 ?
O1S1 Eu Eu 110.46(5) . 2_766 ?
N1 Eu Eu 177.64(6) . 2_766 ?
N2 Eu Eu 84.93(6) . 2_766 ?
N4 Eu Eu 111.66(5) . 2_766 ?
N3 Eu Eu 110.50(5) . 2_766 ?
Eu O1 Eu 110.36(10) . 2_766 ?
C2 N1 C6 118.2(3) . . ?
C2 N1 Eu 120.2(2) . . ?
C6 N1 Eu 120.3(2) . . ?
C12 N2 C8 117.5(3) . . ?
C12 N2 Eu 122.8(2) . . ?
C8 N2 Eu 119.2(2) . . ?
C18 N3 C14 116.7(3) . . ?
C18 N3 Eu 123.6(2) . . ?
C14 N3 Eu 113.7(2) . . ?
C7 N4 C1 108.6(3) . . ?
C7 N4 C13 108.8(2) . . ?
C1 N4 C13 109.5(2) . . ?
C7 N4 Eu 109.04(17) . . ?
C1 N4 Eu 112.16(18) . . ?
C13 N4 Eu 108.66(18) . . ?
N4 C1 C2 114.5(3) . . ?
N1 C2 C3 121.5(3) . . ?
N1 C2 C1 117.3(3) . . ?
C3 C2 C1 121.0(3) . . ?
C4 C3 C2 120.1(3) . . ?
C3 C4 C5 118.6(3) . . ?
C6 C5 C4 118.9(3) . . ?
N1 C6 C5 122.7(3) . . ?
N4 C7 C8 111.1(3) . . ?
N2 C8 C9 121.8(3) . . ?
N2 C8 C7 115.6(3) . . ?
C9 C8 C7 122.6(3) . . ?
C10 C9 C8 119.5(3) . . ?
C9 C10 C11 119.1(3) . . ?
C12 C11 C10 118.4(4) . . ?
N2 C12 C11 123.5(3) . . ?
N4 C13 C14 110.5(3) . . ?
N3 C14 C15 122.5(3) . . ?
N3 C14 C13 115.5(3) . . ?
C15 C14 C13 122.0(3) . . ?
C16 C15 C14 119.5(3) . . ?
C15 C16 C17 118.6(3) . . ?
C18 C17 C16 118.8(4) . . ?
N3 C18 C17 123.6(3) . . ?
O2S1 S1 O3S1 116.28(18) . . ?
O2S1 S1 O1S1 115.08(15) . . ?
O3S1 S1 O1S1 113.39(14) . . ?
O2S1 S1 C1S 103.54(18) . . ?
O3S1 S1 C1S 102.74(17) . . ?
O1S1 S1 C1S 103.43(14) . . ?
S1 O1S1 Eu 136.34(13) . . ?
F1S1 C1S F3S1 107.2(3) . . ?
F1S1 C1S F2S1 107.0(3) . . ?
F3S1 C1S F2S1 107.2(3) . . ?
F1S1 C1S S1 112.4(3) . . ?
F3S1 C1S S1 111.1(2) . . ?
F2S1 C1S S1 111.6(3) . . ?
O3S2 S2 O2S2 117.56(16) . . ?
O3S2 S2 O1S2 113.57(15) . . ?
O2S2 S2 O1S2 113.89(14) . . ?
O3S2 S2 C2S 103.42(17) . . ?
O2S2 S2 C2S 104.43(15) . . ?
O1S2 S2 C2S 101.41(14) . . ?
S2 O1S2 Eu 155.78(14) . . ?
F1S2 C2S F3S2 107.5(3) . . ?
F1S2 C2S F2S2 107.7(3) . . ?
F3S2 C2S F2S2 107.7(3) . . ?
F1S2 C2S S2 112.1(2) . . ?
F3S2 C2S S2 110.4(2) . . ?
F2S2 C2S S2 111.3(2) . . ?

loop_
_geom_bond_atom_site_label_1
_geom_bond_atom_site_label_2
_geom_bond_distance
_geom_bond_site_symmetry_2
_geom_bond_publ_flag
Eu O1 2.228(2) . ?
Eu O1 2.298(2) 2_766 ?
Eu O1S2 2.381(2) . ?
Eu O1S1 2.531(2) . ?
Eu N1 2.578(3) . ?
Eu N2 2.593(3) . ?
Eu N4 2.639(2) . ?
Eu N3 2.730(3) . ?
Eu Eu 3.7153(8) 2_766 ?
O1 Eu 2.298(2) 2_766 ?
N1 C2 1.339(4) . ?
N1 C6 1.344(4) . ?
N2 C12 1.341(5) . ?
N2 C8 1.355(4) . ?
N3 C18 1.344(4) . ?
N3 C14 1.353(4) . ?
N4 C7 1.482(4) . ?
N4 C1 1.487(4) . ?
N4 C13 1.490(4) . ?
C1 C2 1.505(5) . ?
C2 C3 1.385(5) . ?
C3 C4 1.364(5) . ?
C4 C5 1.382(5) . ?
C5 C6 1.375(5) . ?
C7 C8 1.492(5) . ?
C8 C9 1.391(5) . ?
C9 C10 1.373(6) . ?
C10 C11 1.382(6) . ?
C11 C12 1.381(5) . ?
C13 C14 1.490(5) . ?
C14 C15 1.383(5) . ?
C15 C16 1.375(5) . ?
C16 C17 1.379(5) . ?
C17 C18 1.378(5) . ?
S1 O2S1 1.423(3) . ?
S1 O3S1 1.434(3) . ?
S1 O1S1 1.460(2) . ?
S1 C1S 1.820(4) . ?
F1S1 C1S 1.313(5) . ?
F2S1 C1S 1.335(5) . ?
F3S1 C1S 1.323(4) . ?
S2 O3S2 1.427(3) . ?
S2 O2S2 1.432(2) . ?
S2 O1S2 1.461(2) . ?
S2 C2S 1.826(3) . ?
F1S2 C2S 1.324(4) . ?
F2S2 C2S 1.334(4) . ?
F3S2 C2S 1.327(4) . ?
